data_7049942
loop_
_publ_author_name
'Gallardo-Villagr\'an, Manuel'
'Vidal, Fernando'
'Palma, Pilar'
'Alvarez Gonz\'alez, Eleuterio'
'Chen, Eugene'
'Campora, Juan'
'Rodr\'iguez Delgado, Antonio'

_publ_section_title
;
 Aluminium (III) dialkyl 2,6-bisimino-4R-dihydropyridinates(-1): Selective
 Synthesis, Structure and Controlled Dimerization.
;
_journal_name_full 'Dalton Transactions'
_journal_paper_doi 10.1039/C9DT00847K
_journal_year 2019
_chemical_formula_moiety 'C38 H54 Al N3'
_chemical_formula_sum 'C38 H54 Al N3'
_chemical_formula_weight 579.82
_space_group_crystal_system tetragonal
_space_group_IT_number 88
_space_group_name_Hall '-I 4ad'
_space_group_name_H-M_alt 'I 41/a'
_symmetry_space_group_name_Hall '-I 4ad'
_symmetry_space_group_name_H-M 'I 41/a :2'
_atom_sites_solution_hydrogens geom
_audit_creation_method SHELXL-2016/6
_audit_update_record
;
2019-02-21 deposited with the CCDC.    2019-05-03 downloaded from the CCDC.
;
_cell_angle_alpha 90
_cell_angle_beta 90
_cell_angle_gamma 90
_cell_formula_units_Z 16
_cell_length_a 32.0061(10)
_cell_length_b 32.0061(10)
_cell_length_c 13.9450(5)
_cell_measurement_reflns_used 7738
_cell_measurement_temperature 193(2)
_cell_measurement_theta_max 19.27
_cell_measurement_theta_min 2.72
_cell_volume 14285.1(8)
_computing_cell_refinement 'APEX2 Software Suite (Bruker, 2007)'
_computing_data_collection 'APEX2 Software Suite (Bruker, 2007)'
_computing_data_reduction 'APEX2 Software Suite (Bruker, 2007)'
_computing_molecular_graphics 'SHELXTL (Sheldrick, 2008)'
_computing_publication_material 'SHELXTL and publCIF (Westrip, 2010)'
_computing_structure_refinement 'SHELXL-2016/6 (Sheldrick, 2016)'
_computing_structure_solution 'SIR2002 (Burla et al., 2003)'
_diffrn_ambient_temperature 193(2)
_diffrn_detector_area_resol_mean 8.26
_diffrn_measured_fraction_theta_full 0.997
_diffrn_measured_fraction_theta_max 0.997
_diffrn_measurement_device_type
;
 Bruker-Nonius X8kappa APEX II CCD area detector
;
_diffrn_measurement_method 'phi and omega scans with narrow frames'
_diffrn_radiation_monochromator graphite
_diffrn_radiation_source 'fine-focus sealed tube'
_diffrn_radiation_type MoK\a
_diffrn_radiation_wavelength 0.71073
_diffrn_reflns_av_R_equivalents 0.0941
_diffrn_reflns_av_unetI/netI 0.0515
_diffrn_reflns_Laue_measured_fraction_full 0.997
_diffrn_reflns_Laue_measured_fraction_max 0.997
_diffrn_reflns_limit_h_max 19
_diffrn_reflns_limit_h_min -38
_diffrn_reflns_limit_k_max 37
_diffrn_reflns_limit_k_min -20
_diffrn_reflns_limit_l_max 6
_diffrn_reflns_limit_l_min -16
_diffrn_reflns_number 80463
_diffrn_reflns_point_group_measured_fraction_full 0.997
_diffrn_reflns_point_group_measured_fraction_max 0.997
_diffrn_reflns_theta_full 25.242
_diffrn_reflns_theta_max 25.250
_diffrn_reflns_theta_min 2.545
_exptl_absorpt_coefficient_mu 0.085
_exptl_absorpt_correction_T_max 0.9958
_exptl_absorpt_correction_T_min 0.9874
_exptl_absorpt_correction_type multi-scan
_exptl_absorpt_process_details
; 
program SADABS, Bruker (2001). 
;
_exptl_crystal_colour orange
_exptl_crystal_density_diffrn 1.078
_exptl_crystal_density_method 'not measured'
_exptl_crystal_description plate
_exptl_crystal_F_000 5056
_exptl_crystal_size_max 0.150
_exptl_crystal_size_mid 0.100
_exptl_crystal_size_min 0.050
_refine_diff_density_max 0.218
_refine_diff_density_min -0.242
_refine_diff_density_rms 0.037
_refine_ls_extinction_method none
_refine_ls_goodness_of_fit_ref 0.975
_refine_ls_hydrogen_treatment constr
_refine_ls_matrix_type full
_refine_ls_number_parameters 445
_refine_ls_number_reflns 6454
_refine_ls_number_restraints 267
_refine_ls_restrained_S_all 0.977
_refine_ls_R_factor_all 0.0939
_refine_ls_R_factor_gt 0.0480
_refine_ls_shift/su_max 0.000
_refine_ls_shift/su_mean 0.000
_refine_ls_structure_factor_coef Fsqd
_refine_ls_weighting_details 'w=1/[\s^2^(Fo^2^)+(0.0801P)^2^] where P=(Fo^2^+2Fc^2^)/3'
_refine_ls_weighting_scheme calc
_refine_ls_wR_factor_gt 0.1228
_refine_ls_wR_factor_ref 0.1384
_reflns_Friedel_coverage 0.000
_reflns_number_gt 4060
_reflns_number_total 6454
_reflns_threshold_expression 'I > 2\s(I)'
_cod_data_source_file c9dt00847k2.cif
_cod_data_source_block 2_a
_cod_original_cell_volume 14285.1(10)
_cod_database_code 7049942
_shelx_shelxl_version_number 2016/6
_shelx_space_group_comment
;
The symmetry employed for this shelxl refinement is uniquely defined
by the following loop, which should always be used as a source of
symmetry information in preference to the above space-group names.
They are only intended as comments.
;
_shelx_estimated_absorpt_t_min 0.987
_shelx_estimated_absorpt_t_max 0.996

loop_
_space_group_symop_operation_xyz
'x, y, z'
'-x+1/2, -y, z+1/2'
'-y+3/4, x+1/4, z+1/4'
'y+3/4, -x+3/4, z+3/4'
'x+1/2, y+1/2, z+1/2'
'-x+1, -y+1/2, z+1'
'-y+5/4, x+3/4, z+3/4'
'y+5/4, -x+5/4, z+5/4'
'-x, -y, -z'
'x-1/2, y, -z-1/2'
'y-3/4, -x-1/4, -z-1/4'
'-y-3/4, x-3/4, -z-3/4'
'-x+1/2, -y+1/2, -z+1/2'
'x, y+1/2, -z'
'y-1/4, -x+1/4, -z+1/4'
'-y-1/4, x-1/4, -z-1/4'

loop_
_atom_site_label
_atom_site_type_symbol
_atom_site_fract_x
_atom_site_fract_y
_atom_site_fract_z
_atom_site_U_iso_or_equiv
_atom_site_adp_type
_atom_site_occupancy
_atom_site_site_symmetry_order
_atom_site_calc_flag
_atom_site_refinement_flags_posn
_atom_site_refinement_flags_adp
_atom_site_refinement_flags_occupancy
_atom_site_disorder_assembly
_atom_site_disorder_group
Al1 Al 0.11635(2) 0.11140(2) 0.03688(4) 0.03310(18) Uani 1 1 d . . . . .
N1 N 0.14175(5) 0.12147(5) -0.11063(11) 0.0310(4) Uani 1 1 d . . . . .
N2 N 0.15919(5) 0.15118(5) 0.05428(11) 0.0354(4) Uani 1 1 d . . . . .
N3 N 0.11531(5) 0.12305(5) 0.19293(11) 0.0320(4) Uani 1 1 d . . . . .
C1 C 0.17204(6) 0.14802(6) -0.11316(14) 0.0332(5) Uani 1 1 d . . . . .
C2 C 0.18345(6) 0.16643(6) -0.02040(15) 0.0373(5) Uani 1 1 d D . . . .
C6 C 0.16843(6) 0.16794(6) 0.14375(14) 0.0374(5) Uani 1 1 d D . . . .
C7 C 0.14199(6) 0.15083(6) 0.22021(14) 0.0363(5) Uani 1 1 d . . . . .
C8 C 0.12787(6) 0.10266(6) -0.19953(14) 0.0351(5) Uani 1 1 d . . . . .
C9 C 0.09837(7) 0.12372(7) -0.25678(15) 0.0405(5) Uani 1 1 d . . . . .
C10 C 0.08680(8) 0.10480(8) -0.34261(17) 0.0540(6) Uani 1 1 d . . . . .
H10 H 0.067092 0.118388 -0.382877 0.065 Uiso 1 1 calc R U . . .
C11 C 0.10304(9) 0.06714(8) -0.37068(18) 0.0620(7) Uani 1 1 d . . . . .
H11 H 0.094812 0.055075 -0.429989 0.074 Uiso 1 1 calc R U . . .
C12 C 0.13141(8) 0.04673(8) -0.31254(17) 0.0543(6) Uani 1 1 d . . . . .
H12 H 0.142041 0.020345 -0.331959 0.065 Uiso 1 1 calc R U . . .
C13 C 0.14472(7) 0.06388(7) -0.22654(15) 0.0397(5) Uani 1 1 d . . . . .
C14 C 0.08046(7) 0.16659(7) -0.23121(16) 0.0470(6) Uani 1 1 d . . . . .
H14 H 0.089952 0.173802 -0.164932 0.056 Uiso 1 1 calc R U . . .
C15 C 0.09670(9) 0.20019(8) -0.2993(2) 0.0702(8) Uani 1 1 d . . . . .
H15A H 0.087652 0.193846 -0.364801 0.105 Uiso 1 1 calc R U . . .
H15B H 0.127290 0.200855 -0.296725 0.105 Uiso 1 1 calc R U . . .
H15C H 0.085587 0.227457 -0.279969 0.105 Uiso 1 1 calc R U . . .
C16 C 0.03270(8) 0.16673(9) -0.2319(2) 0.0648(7) Uani 1 1 d . . . . .
H16A H 0.022647 0.161657 -0.297204 0.097 Uiso 1 1 calc R U . . .
H16B H 0.022518 0.193916 -0.209523 0.097 Uiso 1 1 calc R U . . .
H16C H 0.022324 0.144703 -0.189245 0.097 Uiso 1 1 calc R U . . .
C17 C 0.17847(7) 0.04181(7) -0.16938(16) 0.0443(6) Uani 1 1 d . . . . .
H17 H 0.179845 0.055087 -0.104550 0.053 Uiso 1 1 calc R U . . .
C18 C 0.22114(7) 0.04744(9) -0.21772(19) 0.0611(7) Uani 1 1 d . . . . .
H18A H 0.220216 0.035657 -0.282550 0.092 Uiso 1 1 calc R U . . .
H18B H 0.242599 0.033003 -0.180111 0.092 Uiso 1 1 calc R U . . .
H18C H 0.227870 0.077270 -0.221400 0.092 Uiso 1 1 calc R U . . .
C19 C 0.16999(9) -0.00503(7) -0.1555(2) 0.0626(7) Uani 1 1 d . . . . .
H19A H 0.142169 -0.008864 -0.127439 0.094 Uiso 1 1 calc R U . . .
H19B H 0.191087 -0.016881 -0.112407 0.094 Uiso 1 1 calc R U . . .
H19C H 0.171286 -0.019232 -0.217648 0.094 Uiso 1 1 calc R U . . .
C20 C 0.19546(7) 0.16082(7) -0.20197(15) 0.0452(6) Uani 1 1 d . . . . .
H20A H 0.184269 0.145726 -0.257450 0.068 Uiso 1 1 calc R U . . .
H20B H 0.225154 0.154132 -0.194264 0.068 Uiso 1 1 calc R U . . .
H20C H 0.192227 0.190954 -0.212055 0.068 Uiso 1 1 calc R U . . .
C3A C 0.20910(17) 0.20024(15) -0.0134(4) 0.0403(15) Uani 0.55 1 d D U P A 1
H3A H 0.223380 0.209445 -0.069214 0.048 Uiso 0.55 1 calc R U P A 1
C5A C 0.19383(18) 0.20139(18) 0.1580(5) 0.0429(17) Uani 0.55 1 d D U P A 1
H5A H 0.197795 0.211098 0.221697 0.052 Uiso 0.55 1 calc R U P A 1
C4A C 0.21583(14) 0.22364(16) 0.0787(3) 0.0484(10) Uani 0.55 1 d D U P A 1
H4A H 0.202097 0.251528 0.071311 0.058 Uiso 0.55 1 calc R U P A 1
C21A C 0.26268(14) 0.23174(17) 0.0984(4) 0.0586(13) Uani 0.55 1 d D U P A 1
H21A H 0.279605 0.207245 0.079162 0.070 Uiso 0.55 1 calc R U P A 1
H21B H 0.267367 0.237171 0.167463 0.070 Uiso 0.55 1 calc R U P A 1
C22A C 0.27499(19) 0.27092(18) 0.0374(5) 0.0626(15) Uani 0.55 1 d D U P A 1
H22A H 0.261769 0.297485 0.039106 0.075 Uiso 0.55 1 calc R U P A 1
C23A C 0.3062(3) 0.2606(4) -0.0151(8) 0.096(3) Uani 0.55 1 d D U P A 1
H23A H 0.317258 0.233116 -0.011624 0.116 Uiso 0.55 1 calc R U P A 1
H23B H 0.318219 0.280462 -0.057554 0.116 Uiso 0.55 1 calc R U P A 1
C3B C 0.21957(18) 0.1882(2) -0.0074(5) 0.0383(17) Uani 0.45 1 d D U P A 2
H3B H 0.235943 0.194642 -0.062236 0.046 Uiso 0.45 1 calc R U P A 2
C5B C 0.2033(2) 0.1909(2) 0.1625(6) 0.0428(19) Uani 0.45 1 d D U P A 2
H5B H 0.207875 0.199965 0.226533 0.051 Uiso 0.45 1 calc R U P A 2
C4B C 0.23493(17) 0.20257(16) 0.0884(3) 0.0426(11) Uani 0.45 1 d D U P A 2
H4B H 0.261263 0.186994 0.102913 0.051 Uiso 0.45 1 calc R U P A 2
C21B C 0.2454(2) 0.25012(18) 0.0890(5) 0.0618(15) Uani 0.45 1 d D U P A 2
H21C H 0.246516 0.260947 0.155459 0.074 Uiso 0.45 1 calc R U P A 2
H21D H 0.224169 0.266120 0.052652 0.074 Uiso 0.45 1 calc R U P A 2
C22B C 0.2897(2) 0.2534(3) 0.0391(6) 0.0682(18) Uani 0.45 1 d D U P A 2
H22B H 0.311133 0.236345 0.065651 0.082 Uiso 0.45 1 calc R U P A 2
C23B C 0.3004(4) 0.2761(4) -0.0329(8) 0.083(3) Uani 0.45 1 d D U P A 2
H23C H 0.280478 0.293811 -0.062739 0.099 Uiso 0.45 1 calc R U P A 2
H23D H 0.328315 0.275191 -0.056264 0.099 Uiso 0.45 1 calc R U P A 2
C24 C 0.14753(8) 0.16636(8) 0.32103(16) 0.0542(6) Uani 1 1 d . . . . .
H24A H 0.128942 0.150836 0.364026 0.081 Uiso 1 1 calc R U . . .
H24B H 0.140687 0.196175 0.323846 0.081 Uiso 1 1 calc R U . . .
H24C H 0.176593 0.162192 0.341016 0.081 Uiso 1 1 calc R U . . .
C25 C 0.08858(6) 0.10351(6) 0.26307(14) 0.0347(5) Uani 1 1 d . . . . .
C26 C 0.10188(7) 0.06594(7) 0.30595(14) 0.0381(5) Uani 1 1 d . . . . .
C27 C 0.07566(7) 0.04787(8) 0.37325(15) 0.0470(6) Uani 1 1 d . . . . .
H27 H 0.083840 0.022435 0.402906 0.056 Uiso 1 1 calc R U . . .
C28 C 0.03818(8) 0.06570(8) 0.39830(17) 0.0543(6) Uani 1 1 d . . . . .
H28 H 0.020978 0.052868 0.445363 0.065 Uiso 1 1 calc R U . . .
C29 C 0.02566(7) 0.10225(8) 0.35488(17) 0.0514(6) Uani 1 1 d . . . . .
H29 H -0.000397 0.114276 0.372277 0.062 Uiso 1 1 calc R U . . .
C30 C 0.05012(6) 0.12194(7) 0.28640(15) 0.0400(5) Uani 1 1 d . . . . .
C31 C 0.14436(7) 0.04660(7) 0.28453(16) 0.0481(6) Uani 1 1 d . . . . .
H31 H 0.154172 0.058217 0.221889 0.058 Uiso 1 1 calc R U . . .
C32 C 0.17630(8) 0.05883(9) 0.3604(2) 0.0683(8) Uani 1 1 d . . . . .
H32A H 0.179828 0.089242 0.360441 0.102 Uiso 1 1 calc R U . . .
H32B H 0.203115 0.045447 0.345964 0.102 Uiso 1 1 calc R U . . .
H32C H 0.166522 0.049662 0.423567 0.102 Uiso 1 1 calc R U . . .
C33 C 0.14288(9) -0.00086(8) 0.2746(2) 0.0661(8) Uani 1 1 d . . . . .
H33A H 0.135775 -0.013360 0.336645 0.099 Uiso 1 1 calc R U . . .
H33B H 0.170239 -0.011137 0.253657 0.099 Uiso 1 1 calc R U . . .
H33C H 0.121663 -0.008566 0.227102 0.099 Uiso 1 1 calc R U . . .
C34 C 0.03903(10) 0.19889(9) 0.3152(3) 0.0848(10) Uani 1 1 d . . . . .
H34A H 0.019826 0.193565 0.368546 0.127 Uiso 1 1 calc R U . . .
H34B H 0.031511 0.225266 0.283948 0.127 Uiso 1 1 calc R U . . .
H34C H 0.067682 0.200698 0.339607 0.127 Uiso 1 1 calc R U . . .
C35 C 0.03601(7) 0.16324(7) 0.24262(18) 0.0509(6) Uani 1 1 d . . . . .
H35 H 0.055101 0.169859 0.187921 0.061 Uiso 1 1 calc R U . . .
C36 C -0.00850(8) 0.16121(9) 0.2037(2) 0.0683(8) Uani 1 1 d . . . . .
H36A H -0.010801 0.138061 0.158022 0.103 Uiso 1 1 calc R U . . .
H36B H -0.015246 0.187528 0.171270 0.103 Uiso 1 1 calc R U . . .
H36C H -0.028046 0.156758 0.256823 0.103 Uiso 1 1 calc R U . . .
C37 C 0.05750(6) 0.12442(7) 0.00680(16) 0.0448(6) Uani 1 1 d . . . . .
H37A H 0.053747 0.154797 0.004489 0.067 Uiso 1 1 calc R U . . .
H37B H 0.039361 0.112614 0.056513 0.067 Uiso 1 1 calc R U . . .
H37C H 0.050169 0.112330 -0.055533 0.067 Uiso 1 1 calc R U . . .
C38 C 0.12214(7) 0.04999(7) 0.04206(15) 0.0444(5) Uani 1 1 d . . . . .
H38A H 0.151446 0.042683 0.053563 0.067 Uiso 1 1 calc R U . . .
H38B H 0.113007 0.037895 -0.019002 0.067 Uiso 1 1 calc R U . . .
H38C H 0.104833 0.038938 0.094190 0.067 Uiso 1 1 calc R U . . .

loop_
_atom_site_aniso_label
_atom_site_aniso_U_11
_atom_site_aniso_U_22
_atom_site_aniso_U_33
_atom_site_aniso_U_23
_atom_site_aniso_U_13
_atom_site_aniso_U_12
Al1 0.0321(3) 0.0358(3) 0.0314(3) -0.0039(3) -0.0031(3) -0.0048(3)
N1 0.0318(9) 0.0317(9) 0.0293(9) -0.0039(7) -0.0021(7) -0.0020(8)
N2 0.0364(9) 0.0414(10) 0.0284(9) -0.0078(8) -0.0022(8) -0.0078(8)
N3 0.0286(9) 0.0356(9) 0.0318(9) -0.0030(8) -0.0004(8) 0.0007(8)
C1 0.0329(11) 0.0336(11) 0.0330(11) -0.0017(9) -0.0005(9) -0.0001(10)
C2 0.0372(11) 0.0414(12) 0.0334(11) -0.0042(10) -0.0003(10) -0.0067(10)
C6 0.0384(12) 0.0422(12) 0.0316(11) -0.0063(10) -0.0033(10) -0.0058(10)
C7 0.0367(11) 0.0406(12) 0.0317(11) -0.0071(10) -0.0040(10) 0.0018(10)
C8 0.0344(11) 0.0435(12) 0.0274(10) -0.0038(10) 0.0003(9) -0.0079(10)
C9 0.0419(12) 0.0465(13) 0.0329(11) -0.0020(10) -0.0059(10) -0.0030(11)
C10 0.0559(15) 0.0684(17) 0.0376(13) -0.0041(12) -0.0163(12) -0.0004(13)
C11 0.0721(17) 0.0732(18) 0.0408(14) -0.0235(13) -0.0170(13) 0.0035(15)
C12 0.0581(15) 0.0573(15) 0.0474(14) -0.0214(13) -0.0057(13) 0.0005(13)
C13 0.0390(12) 0.0458(13) 0.0342(12) -0.0089(10) 0.0002(10) -0.0041(10)
C14 0.0536(14) 0.0480(13) 0.0395(13) -0.0004(11) -0.0086(11) 0.0058(12)
C15 0.085(2) 0.0582(16) 0.0678(18) 0.0152(15) -0.0050(16) 0.0022(15)
C16 0.0542(15) 0.0786(19) 0.0617(17) -0.0006(15) -0.0102(13) 0.0159(14)
C17 0.0503(13) 0.0430(12) 0.0396(12) -0.0103(11) -0.0027(11) 0.0046(11)
C18 0.0464(14) 0.0761(18) 0.0606(16) -0.0146(14) -0.0012(13) 0.0062(13)
C19 0.0765(18) 0.0426(13) 0.0687(18) -0.0080(13) 0.0005(15) 0.0097(13)
C20 0.0471(13) 0.0517(13) 0.0367(12) -0.0022(11) 0.0011(10) -0.0108(11)
C3A 0.043(3) 0.040(3) 0.038(2) 0.000(2) -0.002(2) -0.010(2)
C5A 0.049(3) 0.045(3) 0.035(2) -0.009(2) -0.006(2) -0.012(3)
C4A 0.049(2) 0.049(2) 0.047(2) -0.007(2) -0.0052(19) -0.0164(19)
C21A 0.049(2) 0.072(3) 0.054(2) -0.005(2) -0.010(2) -0.018(2)
C22A 0.062(3) 0.057(3) 0.069(3) -0.001(3) -0.012(3) -0.020(2)
C23A 0.079(5) 0.105(7) 0.104(6) -0.002(5) -0.002(4) -0.013(5)
C3B 0.034(3) 0.041(3) 0.040(3) -0.003(3) -0.001(2) -0.004(3)
C5B 0.044(3) 0.045(3) 0.040(3) -0.005(3) -0.004(3) -0.005(3)
C4B 0.038(2) 0.048(2) 0.041(2) -0.002(2) -0.010(2) -0.011(2)
C21B 0.075(3) 0.059(3) 0.051(3) -0.003(3) -0.011(3) -0.032(3)
C22B 0.067(4) 0.074(4) 0.064(3) 0.008(3) -0.007(3) -0.033(3)
C23B 0.076(5) 0.087(7) 0.085(5) 0.031(4) 0.001(4) -0.019(5)
C24 0.0626(15) 0.0660(16) 0.0339(12) -0.0133(12) 0.0012(12) -0.0190(13)
C25 0.0372(11) 0.0398(12) 0.0272(10) -0.0059(9) -0.0033(9) -0.0040(10)
C26 0.0426(12) 0.0463(12) 0.0255(11) -0.0036(10) -0.0062(10) -0.0018(11)
C27 0.0548(14) 0.0517(14) 0.0345(12) 0.0059(11) -0.0049(11) -0.0037(12)
C28 0.0536(15) 0.0682(17) 0.0413(13) 0.0049(13) 0.0074(12) -0.0105(14)
C29 0.0408(13) 0.0650(16) 0.0486(14) -0.0038(13) 0.0087(12) -0.0011(12)
C30 0.0369(12) 0.0457(12) 0.0374(12) -0.0064(10) 0.0028(10) -0.0020(10)
C31 0.0473(13) 0.0551(14) 0.0420(13) 0.0062(12) -0.0034(11) 0.0104(12)
C32 0.0539(15) 0.0734(18) 0.078(2) 0.0010(16) -0.0226(15) 0.0093(14)
C33 0.0776(19) 0.0575(16) 0.0633(17) -0.0025(14) -0.0079(15) 0.0193(14)
C34 0.089(2) 0.0584(17) 0.107(3) -0.0235(18) 0.000(2) 0.0135(17)
C35 0.0439(13) 0.0500(14) 0.0589(15) -0.0013(12) 0.0056(12) 0.0086(11)
C36 0.0467(15) 0.0789(19) 0.0795(19) 0.0064(16) 0.0009(14) 0.0130(14)
C37 0.0376(12) 0.0573(14) 0.0396(12) -0.0023(11) -0.0020(10) -0.0083(11)
C38 0.0566(14) 0.0431(12) 0.0335(11) -0.0036(10) 0.0014(11) -0.0067(11)

loop_
_atom_type_symbol
_atom_type_description
_atom_type_scat_dispersion_real
_atom_type_scat_dispersion_imag
_atom_type_scat_source
C C 0.0033 0.0016 'International Tables Vol C Tables 4.2.6.8 and 6.1.1.4'
H H 0.0000 0.0000 'International Tables Vol C Tables 4.2.6.8 and 6.1.1.4'
N N 0.0061 0.0033 'International Tables Vol C Tables 4.2.6.8 and 6.1.1.4'
Al Al 0.0645 0.0514 'International Tables Vol C Tables 4.2.6.8 and 6.1.1.4'

loop_
_geom_angle_atom_site_label_1
_geom_angle_atom_site_label_2
_geom_angle_atom_site_label_3
_geom_angle
N2 Al1 C37 125.32(9)
N2 Al1 C38 126.76(9)
C37 Al1 C38 107.91(10)
N2 Al1 N3 76.71(7)
C37 Al1 N3 99.17(8)
C38 Al1 N3 97.67(8)
N2 Al1 N1 75.92(7)
C37 Al1 N1 96.95(8)
C38 Al1 N1 98.22(8)
N3 Al1 N1 152.63(6)
C1 N1 C8 118.75(16)
C1 N1 Al1 113.18(13)
C8 N1 Al1 128.06(12)
C2 N2 C6 114.75(16)
C2 N2 Al1 123.19(13)
C6 N2 Al1 122.05(13)
C7 N3 C25 119.45(17)
C7 N3 Al1 113.40(13)
C25 N3 Al1 127.15(12)
N1 C1 C2 115.31(18)
N1 C1 C20 125.20(18)
C2 C1 C20 119.48(17)
C3A C2 N2 124.2(3)
C3B C2 N2 123.7(4)
C3A C2 C1 122.2(3)
C3B C2 C1 122.3(4)
N2 C2 C1 112.39(16)
C5A C6 N2 124.2(3)
C5B C6 N2 123.7(4)
C5A C6 C7 122.2(3)
C5B C6 C7 122.3(4)
N2 C6 C7 112.67(16)
N3 C7 C6 115.13(17)
N3 C7 C24 125.61(19)
C6 C7 C24 119.26(18)
C13 C8 C9 121.89(18)
C13 C8 N1 118.63(18)
C9 C8 N1 119.48(18)
C10 C9 C8 117.2(2)
C10 C9 C14 119.4(2)
C8 C9 C14 123.27(18)
C11 C10 C9 121.9(2)
C11 C10 H10 119.1
C9 C10 H10 119.1
C10 C11 C12 119.8(2)
C10 C11 H11 120.1
C12 C11 H11 120.1
C11 C12 C13 121.5(2)
C11 C12 H12 119.2
C13 C12 H12 119.2
C12 C13 C8 117.6(2)
C12 C13 C17 119.3(2)
C8 C13 C17 122.95(18)
C15 C14 C16 109.6(2)
C15 C14 C9 111.1(2)
C16 C14 C9 112.1(2)
C15 C14 H14 108.0
C16 C14 H14 108.0
C9 C14 H14 108.0
C14 C15 H15A 109.5
C14 C15 H15B 109.5
H15A C15 H15B 109.5
C14 C15 H15C 109.5
H15A C15 H15C 109.5
H15B C15 H15C 109.5
C14 C16 H16A 109.5
C14 C16 H16B 109.5
H16A C16 H16B 109.5
C14 C16 H16C 109.5
H16A C16 H16C 109.5
H16B C16 H16C 109.5
C13 C17 C18 110.4(2)
C13 C17 C19 113.26(19)
C18 C17 C19 109.1(2)
C13 C17 H17 108.0
C18 C17 H17 108.0
C19 C17 H17 108.0
C17 C18 H18A 109.5
C17 C18 H18B 109.5
H18A C18 H18B 109.5
C17 C18 H18C 109.5
H18A C18 H18C 109.5
H18B C18 H18C 109.5
C17 C19 H19A 109.5
C17 C19 H19B 109.5
H19A C19 H19B 109.5
C17 C19 H19C 109.5
H19A C19 H19C 109.5
H19B C19 H19C 109.5
C1 C20 H20A 109.5
C1 C20 H20B 109.5
H20A C20 H20B 109.5
C1 C20 H20C 109.5
H20A C20 H20C 109.5
H20B C20 H20C 109.5
C2 C3A C4A 123.0(5)
C2 C3A H3A 118.5
C4A C3A H3A 118.5
C6 C5A C4A 123.4(5)
C6 C5A H5A 118.3
C4A C5A H5A 118.3
C5A C4A C3A 109.1(4)
C5A C4A C21A 113.9(4)
C3A C4A C21A 112.0(4)
C5A C4A H4A 107.1
C3A C4A H4A 107.1
C21A C4A H4A 107.1
C4A C21A C22A 106.4(4)
C4A C21A H21A 110.5
C22A C21A H21A 110.5
C4A C21A H21B 110.5
C22A C21A H21B 110.5
H21A C21A H21B 108.6
C23A C22A C21A 107.5(7)
C23A C22A H22A 126.3
C21A C22A H22A 126.3
C22A C23A H23A 120.0
C22A C23A H23B 120.0
H23A C23A H23B 120.0
C2 C3B C4B 123.8(6)
C2 C3B H3B 118.1
C4B C3B H3B 118.1
C6 C5B C4B 123.9(6)
C6 C5B H5B 118.1
C4B C5B H5B 118.1
C5B C4B C3B 108.6(5)
C5B C4B C21B 112.7(5)
C3B C4B C21B 112.1(5)
C5B C4B H4B 107.8
C3B C4B H4B 107.8
C21B C4B H4B 107.8
C4B C21B C22B 104.7(5)
C4B C21B H21C 110.8
C22B C21B H21C 110.8
C4B C21B H21D 110.8
C22B C21B H21D 110.8
H21C C21B H21D 108.9
C23B C22B C21B 128.2(10)
C23B C22B H22B 115.9
C21B C22B H22B 115.9
C22B C23B H23C 120.0
C22B C23B H23D 120.0
H23C C23B H23D 120.0
C7 C24 H24A 109.5
C7 C24 H24B 109.5
H24A C24 H24B 109.5
C7 C24 H24C 109.5
H24A C24 H24C 109.5
H24B C24 H24C 109.5
C30 C25 C26 121.69(19)
C30 C25 N3 119.69(18)
C26 C25 N3 118.62(17)
C27 C26 C25 117.4(2)
C27 C26 C31 120.2(2)
C25 C26 C31 122.22(19)
C28 C27 C26 121.9(2)
C28 C27 H27 119.1
C26 C27 H27 119.1
C27 C28 C29 119.7(2)
C27 C28 H28 120.2
C29 C28 H28 120.2
C28 C29 C30 121.6(2)
C28 C29 H29 119.2
C30 C29 H29 119.2
C29 C30 C25 117.7(2)
C29 C30 C35 120.2(2)
C25 C30 C35 122.11(19)
C32 C31 C26 111.02(19)
C32 C31 C33 109.9(2)
C26 C31 C33 113.2(2)
C32 C31 H31 107.5
C26 C31 H31 107.5
C33 C31 H31 107.5
C31 C32 H32A 109.5
C31 C32 H32B 109.5
H32A C32 H32B 109.5
C31 C32 H32C 109.5
H32A C32 H32C 109.5
H32B C32 H32C 109.5
C31 C33 H33A 109.5
C31 C33 H33B 109.5
H33A C33 H33B 109.5
C31 C33 H33C 109.5
H33A C33 H33C 109.5
H33B C33 H33C 109.5
C35 C34 H34A 109.5
C35 C34 H34B 109.5
H34A C34 H34B 109.5
C35 C34 H34C 109.5
H34A C34 H34C 109.5
H34B C34 H34C 109.5
C30 C35 C36 112.5(2)
C30 C35 C34 111.3(2)
C36 C35 C34 109.0(2)
C30 C35 H35 108.0
C36 C35 H35 108.0
C34 C35 H35 108.0
C35 C36 H36A 109.5
C35 C36 H36B 109.5
H36A C36 H36B 109.5
C35 C36 H36C 109.5
H36A C36 H36C 109.5
H36B C36 H36C 109.5
Al1 C37 H37A 109.5
Al1 C37 H37B 109.5
H37A C37 H37B 109.5
Al1 C37 H37C 109.5
H37A C37 H37C 109.5
H37B C37 H37C 109.5
Al1 C38 H38A 109.5
Al1 C38 H38B 109.5
H38A C38 H38B 109.5
Al1 C38 H38C 109.5
H38A C38 H38C 109.5
H38B C38 H38C 109.5

loop_
_geom_bond_atom_site_label_1
_geom_bond_atom_site_label_2
_geom_bond_distance
Al1 N2 1.8870(17)
Al1 C37 1.974(2)
Al1 C38 1.975(2)
Al1 N3 2.2082(17)
Al1 N1 2.2351(17)
N1 C1 1.290(2)
N1 C8 1.448(2)
N2 C2 1.388(3)
N2 C6 1.390(2)
N3 C7 1.290(3)
N3 C25 1.442(3)
C1 C2 1.468(3)
C1 C20 1.505(3)
C2 C3A 1.362(5)
C2 C3B 1.362(5)
C6 C5A 1.359(5)
C6 C5B 1.362(6)
C6 C7 1.467(3)
C7 C24 1.502(3)
C8 C13 1.405(3)
C8 C9 1.408(3)
C9 C10 1.391(3)
C9 C14 1.529(3)
C10 C11 1.370(3)
C10 H10 0.9500
C11 C12 1.381(3)
C11 H11 0.9500
C12 C13 1.386(3)
C12 H12 0.9500
C13 C17 1.517(3)
C14 C15 1.526(3)
C14 C16 1.528(3)
C14 H14 1.0000
C15 H15A 0.9800
C15 H15B 0.9800
C15 H15C 0.9800
C16 H16A 0.9800
C16 H16B 0.9800
C16 H16C 0.9800
C17 C18 1.534(3)
C17 C19 1.536(3)
C17 H17 1.0000
C18 H18A 0.9800
C18 H18B 0.9800
C18 H18C 0.9800
C19 H19A 0.9800
C19 H19B 0.9800
C19 H19C 0.9800
C20 H20A 0.9800
C20 H20B 0.9800
C20 H20C 0.9800
C3A C4A 1.501(5)
C3A H3A 0.9500
C5A C4A 1.492(5)
C5A H5A 0.9500
C4A C21A 1.547(5)
C4A H4A 1.0000
C21A C22A 1.565(5)
C21A H21A 0.9900
C21A H21B 0.9900
C22A C23A 1.281(8)
C22A H22A 0.9500
C23A H23A 0.9500
C23A H23B 0.9500
C3B C4B 1.495(6)
C3B H3B 0.9500
C5B C4B 1.494(6)
C5B H5B 0.9500
C4B C21B 1.558(5)
C4B H4B 1.0000
C21B C22B 1.585(6)
C21B H21C 0.9900
C21B H21D 0.9900
C22B C23B 1.287(8)
C22B H22B 0.9500
C23B H23C 0.9500
C23B H23D 0.9500
C24 H24A 0.9800
C24 H24B 0.9800
C24 H24C 0.9800
C25 C30 1.403(3)
C25 C26 1.409(3)
C26 C27 1.385(3)
C26 C31 1.524(3)
C27 C28 1.374(3)
C27 H27 0.9500
C28 C29 1.377(3)
C28 H28 0.9500
C29 C30 1.386(3)
C29 H29 0.9500
C30 C35 1.524(3)
C31 C32 1.522(3)
C31 C33 1.526(3)
C31 H31 1.0000
C32 H32A 0.9800
C32 H32B 0.9800
C32 H32C 0.9800
C33 H33A 0.9800
C33 H33B 0.9800
C33 H33C 0.9800
C34 C35 1.528(4)
C34 H34A 0.9800
C34 H34B 0.9800
C34 H34C 0.9800
C35 C36 1.526(3)
C35 H35 1.0000
C36 H36A 0.9800
C36 H36B 0.9800
C36 H36C 0.9800
C37 H37A 0.9800
C37 H37B 0.9800
C37 H37C 0.9800
C38 H38A 0.9800
C38 H38B 0.9800
C38 H38C 0.9800

loop_
_geom_torsion_atom_site_label_1
_geom_torsion_atom_site_label_2
_geom_torsion_atom_site_label_3
_geom_torsion_atom_site_label_4
_geom_torsion
C37 Al1 N2 C2 -88.62(18)
C38 Al1 N2 C2 89.77(18)
N3 Al1 N2 C2 179.47(17)
N1 Al1 N2 C2 -0.04(15)
C37 Al1 N2 C6 90.45(18)
C38 Al1 N2 C6 -91.16(18)
N3 Al1 N2 C6 -1.46(15)
N1 Al1 N2 C6 179.03(17)
C8 N1 C1 C2 178.47(17)
Al1 N1 C1 C2 -0.6(2)
C8 N1 C1 C20 -1.5(3)
Al1 N1 C1 C20 179.50(16)
C6 N2 C2 C3A -11.6(4)
Al1 N2 C2 C3A 167.5(3)
C6 N2 C2 C3B 14.9(4)
Al1 N2 C2 C3B -166.0(4)
C6 N2 C2 C1 -179.36(17)
Al1 N2 C2 C1 -0.2(2)
N1 C1 C2 C3A -167.5(3)
C20 C1 C2 C3A 12.4(4)
N1 C1 C2 C3B 166.5(4)
C20 C1 C2 C3B -13.5(5)
N1 C1 C2 N2 0.5(3)
C20 C1 C2 N2 -179.53(17)
C2 N2 C6 C5A 10.6(5)
Al1 N2 C6 C5A -168.5(4)
C2 N2 C6 C5B -12.8(5)
Al1 N2 C6 C5B 168.1(5)
C2 N2 C6 C7 -179.97(17)
Al1 N2 C6 C7 0.9(2)
C25 N3 C7 C6 178.40(17)
Al1 N3 C7 C6 -2.0(2)
C25 N3 C7 C24 -1.8(3)
Al1 N3 C7 C24 177.80(18)
C5A C6 C7 N3 170.6(4)
C5B C6 C7 N3 -166.5(5)
N2 C6 C7 N3 0.9(3)
C5A C6 C7 C24 -9.2(5)
C5B C6 C7 C24 13.7(5)
N2 C6 C7 C24 -178.88(19)
C1 N1 C8 C13 94.2(2)
Al1 N1 C8 C13 -87.0(2)
C1 N1 C8 C9 -85.2(2)
Al1 N1 C8 C9 93.6(2)
C13 C8 C9 C10 -0.9(3)
N1 C8 C9 C10 178.51(19)
C13 C8 C9 C14 -178.0(2)
N1 C8 C9 C14 1.4(3)
C8 C9 C10 C11 0.4(4)
C14 C9 C10 C11 177.6(2)
C9 C10 C11 C12 0.7(4)
C10 C11 C12 C13 -1.4(4)
C11 C12 C13 C8 0.9(4)
C11 C12 C13 C17 -175.1(2)
C9 C8 C13 C12 0.2(3)
N1 C8 C13 C12 -179.14(19)
C9 C8 C13 C17 176.1(2)
N1 C8 C13 C17 -3.3(3)
C10 C9 C14 C15 -67.2(3)
C8 C9 C14 C15 109.8(2)
C10 C9 C14 C16 55.7(3)
C8 C9 C14 C16 -127.2(2)
C12 C13 C17 C18 73.6(3)
C8 C13 C17 C18 -102.2(2)
C12 C13 C17 C19 -49.1(3)
C8 C13 C17 C19 135.1(2)
N2 C2 C3A C4A 3.5(7)
C1 C2 C3A C4A 170.1(4)
N2 C6 C5A C4A -1.5(8)
C7 C6 C5A C4A -170.0(4)
C6 C5A C4A C3A -6.4(8)
C6 C5A C4A C21A -132.4(6)
C2 C3A C4A C5A 5.5(7)
C2 C3A C4A C21A 132.6(5)
C5A C4A C21A C22A -154.2(5)
C3A C4A C21A C22A 81.3(6)
C4A C21A C22A C23A -125.1(8)
N2 C2 C3B C4B -7.3(8)
C1 C2 C3B C4B -171.7(4)
N2 C6 C5B C4B 3.1(10)
C7 C6 C5B C4B 169.1(5)
C6 C5B C4B C3B 4.8(10)
C6 C5B C4B C21B 129.6(7)
C2 C3B C4B C5B -2.8(9)
C2 C3B C4B C21B -127.9(6)
C5B C4B C21B C22B 158.3(6)
C3B C4B C21B C22B -78.9(7)
C4B C21B C22B C23B 126.2(12)
C7 N3 C25 C30 88.4(2)
Al1 N3 C25 C30 -91.1(2)
C7 N3 C25 C26 -92.1(2)
Al1 N3 C25 C26 88.4(2)
C30 C25 C26 C27 -0.6(3)
N3 C25 C26 C27 179.84(18)
C30 C25 C26 C31 -177.27(19)
N3 C25 C26 C31 3.2(3)
C25 C26 C27 C28 -0.4(3)
C31 C26 C27 C28 176.3(2)
C26 C27 C28 C29 0.9(4)
C27 C28 C29 C30 -0.4(4)
C28 C29 C30 C25 -0.6(3)
C28 C29 C30 C35 -177.7(2)
C26 C25 C30 C29 1.1(3)
N3 C25 C30 C29 -179.39(18)
C26 C25 C30 C35 178.16(19)
N3 C25 C30 C35 -2.3(3)
C27 C26 C31 C32 -80.2(3)
C25 C26 C31 C32 96.3(2)
C27 C26 C31 C33 43.9(3)
C25 C26 C31 C33 -139.5(2)
C29 C30 C35 C36 -51.8(3)
C25 C30 C35 C36 131.2(2)
C29 C30 C35 C34 70.9(3)
C25 C30 C35 C34 -106.1(3)
